data_7211594
loop_
_publ_author_name
'DeBurgomaster, Paul'
'Ouellette, Wayne'
'Liu, Hongxue'
'O'Connor, Charles J.'
'Zubieta, Jon'

_publ_section_title
;
 Hydrothermal chemistry of vanadium oxides with aromatic di- and
 tri-phosphonates in the presence of secondary metal copper(II) cationic
 complex subunits
;
_journal_issue 2
_journal_name_full CrystEngComm
_journal_page_first 446
_journal_paper_doi 10.1039/b910641c
_journal_volume 12
_journal_year 2010
_chemical_formula_moiety 'C16 H15 Cu N2 O9 P3, O'
_chemical_formula_sum 'C16 H17 Cu N2 O10 P3'
_chemical_formula_weight 553.77
_chemical_name_systematic
;
?
;
_space_group_IT_number 2
_symmetry_cell_setting triclinic
_symmetry_space_group_name_Hall '-P 1'
_symmetry_space_group_name_H-M 'P -1'
_atom_sites_solution_hydrogens geom
_atom_sites_solution_primary direct
_atom_sites_solution_secondary difmap
_audit_creation_method SHELXL-97
_cell_angle_alpha 104.2480(10)
_cell_angle_beta 98.961(2)
_cell_angle_gamma 115.9090(10)
_cell_formula_units_Z 2
_cell_length_a 9.8914(9)
_cell_length_b 10.0130(9)
_cell_length_c 11.5152(10)
_cell_measurement_reflns_used 6273
_cell_measurement_temperature 98(2)
_cell_measurement_theta_max 28.33
_cell_measurement_theta_min 2.50
_cell_volume 947.88(15)
_computing_cell_refinement 'Bruker SMART (Bruker, 2002)'
_computing_data_collection 'Bruker SMART (Bruker, 2002)'
_computing_data_reduction 'Bruker SAINT (Bruker, 2002)'
_computing_molecular_graphics 'CrystalMaker (Palmer, 2006)'
_computing_publication_material 'Bruker SHELXTL (Bruker, 2002)'
_computing_structure_refinement 'SHELXL-97 (Sheldrick, 1997)'
_computing_structure_solution 'SHELXS-97 (Sheldrick, 1997)'
_diffrn_ambient_temperature 90(2)
_diffrn_detector_area_resol_mean 512
_diffrn_measured_fraction_theta_full 0.992
_diffrn_measured_fraction_theta_max 0.992
_diffrn_measurement_device_type 'Bruker APEX CCD area detector'
_diffrn_measurement_method 'Phi and omega scans'
_diffrn_radiation_monochromator graphite
_diffrn_radiation_probe x-ray
_diffrn_radiation_type MoK\a
_diffrn_radiation_wavelength 0.71073
_diffrn_reflns_av_R_equivalents 0.0165
_diffrn_reflns_av_sigmaI/netI 0.0253
_diffrn_reflns_limit_h_max 13
_diffrn_reflns_limit_h_min -13
_diffrn_reflns_limit_k_max 13
_diffrn_reflns_limit_k_min -13
_diffrn_reflns_limit_l_max 15
_diffrn_reflns_limit_l_min -15
_diffrn_reflns_number 9498
_diffrn_reflns_theta_full 28.08
_diffrn_reflns_theta_max 28.08
_diffrn_reflns_theta_min 2.50
_diffrn_source 'fine-focus sealed tube'
_diffrn_standards_decay_% 0.001
_exptl_absorpt_coefficient_mu 1.470
_exptl_absorpt_correction_T_max 0.7575
_exptl_absorpt_correction_T_min 0.6667
_exptl_absorpt_correction_type multi-scan
_exptl_absorpt_process_details 'SADABS SHELXL-97 (Sheldrick, 1997)'
_exptl_crystal_colour blue
_exptl_crystal_density_diffrn 1.940
_exptl_crystal_density_method 'not measured'
_exptl_crystal_description block
_exptl_crystal_F_000 562
_exptl_crystal_size_max 0.30
_exptl_crystal_size_mid 0.20
_exptl_crystal_size_min 0.20
_refine_diff_density_max 0.773
_refine_diff_density_min -0.437
_refine_diff_density_rms 0.100
_refine_ls_extinction_method none
_refine_ls_goodness_of_fit_ref 1.102
_refine_ls_hydrogen_treatment mixed
_refine_ls_matrix_type full
_refine_ls_number_parameters 305
_refine_ls_number_reflns 4574
_refine_ls_number_restraints 0
_refine_ls_restrained_S_all 1.102
_refine_ls_R_factor_all 0.0361
_refine_ls_R_factor_gt 0.0349
_refine_ls_shift/su_max 0.001
_refine_ls_shift/su_mean 0.000
_refine_ls_structure_factor_coef Fsqd
_refine_ls_weighting_details 'calc w=1/[\s^2^(Fo^2^)+(0.0431P)^2^+1.3547P] where P=(Fo^2^+2Fc^2^)/3'
_refine_ls_weighting_scheme calc
_refine_ls_wR_factor_gt 0.0876
_refine_ls_wR_factor_ref 0.0883
_reflns_number_gt 4428
_reflns_number_total 4574
_reflns_threshold_expression >2sigma(I)
_cod_data_source_file b910641c.txt
_cod_data_source_block '[Cu(bipy){(HO3P)2C6H3(PO3H2)}]?H2O18'
_cod_depositor_comments
;
The following automatic conversions were performed:

'_symmetry_cell_setting' value 'Triclinic' changed to 'triclinic'
according to /home/saulius/struct/CIF-dictionaries/cif_core.dic
dictionary named 'cif_core.dic' version 2.4.2 from 2011-04-26.

Automatic conversion script
Id: cif_fix_values 1891 2012-01-12 08:04:46Z andrius 
;
_cod_original_sg_symbol_Hall -P1
_cod_original_sg_symbol_H-M P-1
_cod_database_code 7211594

loop_
_symmetry_equiv_pos_as_xyz
'x, y, z'
'-x, -y, -z'

loop_
_atom_site_label
_atom_site_type_symbol
_atom_site_fract_x
_atom_site_fract_y
_atom_site_fract_z
_atom_site_U_iso_or_equiv
_atom_site_adp_type
_atom_site_occupancy
_atom_site_symmetry_multiplicity
_atom_site_calc_flag
_atom_site_refinement_flags
Cu1 Cu 0.96646(3) 0.23934(3) 0.10941(2) 0.00914(8) Uani 1 1 d .
P1 P 0.21740(6) 0.10994(6) 0.08677(5) 0.00861(11) Uani 1 1 d .
P2 P 0.77173(6) 0.14021(6) 0.32576(5) 0.00889(11) Uani 1 1 d .
P3 P 0.74371(6) 0.69167(6) 0.37512(5) 0.00927(12) Uani 1 1 d .
O1 O 0.15923(17) -0.06514(17) 0.05491(14) 0.0107(3) Uani 1 1 d .
O2 O 0.12351(18) 0.17565(18) 0.14603(14) 0.0119(3) Uani 1 1 d .
O3 O 0.23375(19) 0.1540(2) -0.03451(16) 0.0130(3) Uani 1 1 d .
O4 O 0.66789(19) -0.00414(19) 0.35588(16) 0.0139(3) Uani 1 1 d .
O5 O 0.91423(19) 0.27008(19) 0.44019(16) 0.0157(3) Uani 1 1 d .
O6 O 0.82253(19) 0.09660(19) 0.21150(15) 0.0142(3) Uani 1 1 d .
O7 O 0.70798(19) 0.7237(2) 0.50317(15) 0.0141(3) Uani 1 1 d .
O8 O 0.91955(17) 0.76626(18) 0.39571(15) 0.0121(3) Uani 1 1 d .
O9 O 0.66163(19) 0.74126(18) 0.28546(15) 0.0141(3) Uani 1 1 d .
O90 O 0.9161(2) 0.98598(19) 0.67499(15) 0.0175(3) Uani 1 1 d .
N1 N 1.1108(2) 0.4599(2) 0.23414(17) 0.0113(3) Uani 1 1 d .
N2 N 0.8422(2) 0.3424(2) 0.07053(17) 0.0106(3) Uani 1 1 d .
C1 C 0.4170(2) 0.2211(2) 0.19348(19) 0.0099(4) Uani 1 1 d .
C2 C 0.5008(2) 0.1478(2) 0.22738(19) 0.0101(4) Uani 1 1 d .
H2 H 0.4488 0.0354 0.2022 0.012 Uiso 1 1 calc R
C3 C 0.6603(2) 0.2375(2) 0.29779(19) 0.0091(4) Uani 1 1 d .
C4 C 0.7343(2) 0.4027(2) 0.33971(19) 0.0102(4) Uani 1 1 d .
H4 H 0.8424 0.4643 0.3881 0.012 Uiso 1 1 calc R
C5 C 0.6508(2) 0.4784(2) 0.31116(19) 0.0095(4) Uani 1 1 d .
C6 C 0.4937(2) 0.3873(2) 0.2363(2) 0.0106(4) Uani 1 1 d .
H6 H 0.4379 0.4386 0.2140 0.013 Uiso 1 1 calc R
C7 C 1.2411(3) 0.5078(3) 0.3259(2) 0.0138(4) Uani 1 1 d .
H7 H 1.2607 0.4303 0.3462 0.017 Uiso 1 1 calc R
C8 C 1.3481(3) 0.6671(3) 0.3921(2) 0.0159(4) Uani 1 1 d .
H8 H 1.4394 0.6981 0.4571 0.019 Uiso 1 1 calc R
C9 C 1.3201(3) 0.7803(3) 0.3622(2) 0.0160(4) Uani 1 1 d .
H9 H 1.3939 0.8901 0.4045 0.019 Uiso 1 1 calc R
C10 C 1.1827(3) 0.7316(3) 0.2695(2) 0.0144(4) Uani 1 1 d .
H10 H 1.1603 0.8072 0.2482 0.017 Uiso 1 1 calc R
C11 C 1.0795(2) 0.5703(3) 0.20887(19) 0.0104(4) Uani 1 1 d .
C12 C 0.9226(2) 0.5029(3) 0.1182(2) 0.0105(4) Uani 1 1 d .
C13 C 0.8564(3) 0.5919(3) 0.0891(2) 0.0126(4) Uani 1 1 d .
H13 H 0.9155 0.7045 0.1210 0.015 Uiso 1 1 calc R
C14 C 0.7009(3) 0.5119(3) 0.0120(2) 0.0144(4) Uani 1 1 d .
H14 H 0.6526 0.5699 -0.0092 0.017 Uiso 1 1 calc R
C15 C 0.6168(3) 0.3470(3) -0.0337(2) 0.0141(4) Uani 1 1 d .
H15 H 0.5103 0.2907 -0.0853 0.017 Uiso 1 1 calc R
C16 C 0.6923(3) 0.2667(3) -0.0020(2) 0.0134(4) Uani 1 1 d .
H16 H 0.6356 0.1539 -0.0328 0.016 Uiso 1 1 calc R
H2' H 0.963(5) 0.248(5) 0.490(4) 0.042(11) Uiso 1 1 d .
H3' H 0.231(4) 0.092(5) -0.082(4) 0.036(11) Uiso 1 1 d .
H4' H 0.669(7) -0.112(7) 0.326(6) 0.11(2) Uiso 1 1 d .
H7' H 0.772(5) 0.804(5) 0.553(4) 0.047(12) Uiso 1 1 d .

loop_
_atom_site_aniso_label
_atom_site_aniso_U_11
_atom_site_aniso_U_22
_atom_site_aniso_U_33
_atom_site_aniso_U_23
_atom_site_aniso_U_13
_atom_site_aniso_U_12
Cu1 0.00829(13) 0.00682(13) 0.01070(13) 0.00165(10) 0.00036(9) 0.00399(10)
P1 0.0077(2) 0.0066(2) 0.0101(2) 0.00203(19) 0.00042(19) 0.0036(2)
P2 0.0086(2) 0.0077(2) 0.0104(2) 0.00299(19) 0.00152(19) 0.0047(2)
P3 0.0084(2) 0.0067(2) 0.0108(2) 0.00243(19) -0.00004(19) 0.0034(2)
O1 0.0106(7) 0.0078(7) 0.0117(7) 0.0023(6) 0.0006(6) 0.0043(6)
O2 0.0100(7) 0.0125(7) 0.0132(7) 0.0031(6) 0.0018(6) 0.0069(6)
O3 0.0163(8) 0.0102(7) 0.0106(7) 0.0030(6) 0.0018(6) 0.0061(6)
O4 0.0149(7) 0.0106(7) 0.0197(8) 0.0079(6) 0.0078(6) 0.0071(6)
O5 0.0146(8) 0.0106(7) 0.0161(8) 0.0020(6) -0.0050(6) 0.0059(6)
O6 0.0180(8) 0.0122(7) 0.0160(8) 0.0056(6) 0.0079(6) 0.0091(6)
O7 0.0132(8) 0.0115(8) 0.0122(7) 0.0011(6) 0.0024(6) 0.0037(7)
O8 0.0089(7) 0.0102(7) 0.0149(7) 0.0051(6) 0.0012(6) 0.0032(6)
O9 0.0155(7) 0.0102(7) 0.0148(7) 0.0040(6) -0.0010(6) 0.0068(6)
O90 0.0218(8) 0.0129(8) 0.0137(8) 0.0038(6) 0.0034(6) 0.0064(7)
N1 0.0108(8) 0.0102(8) 0.0118(8) 0.0027(7) 0.0025(7) 0.0052(7)
N2 0.0108(8) 0.0099(8) 0.0113(8) 0.0036(7) 0.0025(7) 0.0056(7)
C1 0.0082(9) 0.0099(9) 0.0105(9) 0.0031(8) 0.0012(7) 0.0044(8)
C2 0.0105(9) 0.0077(9) 0.0106(9) 0.0021(7) 0.0017(7) 0.0043(8)
C3 0.0096(9) 0.0094(9) 0.0104(9) 0.0042(7) 0.0030(7) 0.0062(8)
C4 0.0090(9) 0.0108(9) 0.0099(9) 0.0043(8) 0.0015(7) 0.0043(8)
C5 0.0103(9) 0.0072(9) 0.0094(9) 0.0019(7) 0.0014(7) 0.0040(8)
C6 0.0099(9) 0.0097(9) 0.0115(9) 0.0032(8) 0.0011(7) 0.0053(8)
C7 0.0140(10) 0.0155(10) 0.0126(10) 0.0036(8) 0.0033(8) 0.0090(9)
C8 0.0110(10) 0.0199(11) 0.0122(10) 0.0012(9) 0.0021(8) 0.0067(9)
C9 0.0105(10) 0.0130(10) 0.0164(11) -0.0007(8) 0.0033(8) 0.0025(8)
C10 0.0138(10) 0.0104(10) 0.0180(11) 0.0037(8) 0.0056(8) 0.0056(9)
C11 0.0091(9) 0.0116(10) 0.0103(9) 0.0036(8) 0.0035(7) 0.0048(8)
C12 0.0114(9) 0.0098(9) 0.0102(9) 0.0036(8) 0.0040(8) 0.0049(8)
C13 0.0137(10) 0.0112(9) 0.0145(10) 0.0064(8) 0.0055(8) 0.0062(8)
C14 0.0145(10) 0.0164(11) 0.0165(10) 0.0082(9) 0.0044(8) 0.0100(9)
C15 0.0116(10) 0.0161(11) 0.0129(10) 0.0033(8) 0.0014(8) 0.0072(9)
C16 0.0121(10) 0.0117(10) 0.0127(10) 0.0014(8) 0.0012(8) 0.0053(8)

loop_
_atom_type_symbol
_atom_type_description
_atom_type_scat_dispersion_real
_atom_type_scat_dispersion_imag
_atom_type_scat_source
C C 0.0033 0.0016 'International Tables Vol C Tables 4.2.6.8 and 6.1.1.4'
H H 0.0000 0.0000 'International Tables Vol C Tables 4.2.6.8 and 6.1.1.4'
N N 0.0061 0.0033 'International Tables Vol C Tables 4.2.6.8 and 6.1.1.4'
O O 0.0106 0.0060 'International Tables Vol C Tables 4.2.6.8 and 6.1.1.4'
P P 0.1023 0.0942 'International Tables Vol C Tables 4.2.6.8 and 6.1.1.4'
Cu Cu 0.3201 1.2651 'International Tables Vol C Tables 4.2.6.8 and 6.1.1.4'

loop_
_geom_angle_atom_site_label_1
_geom_angle_atom_site_label_2
_geom_angle_atom_site_label_3
_geom_angle
_geom_angle_site_symmetry_1
_geom_angle_site_symmetry_3
O2 Cu1 O1 95.30(6) 1_655 2_655
O2 Cu1 N2 168.47(7) 1_655 .
O1 Cu1 N2 89.44(7) 2_655 .
O2 Cu1 N1 91.93(7) 1_655 .
O1 Cu1 N1 159.31(7) 2_655 .
N2 Cu1 N1 80.21(7) . .
O2 Cu1 O6 91.17(6) 1_655 .
O1 Cu1 O6 92.27(6) 2_655 .
N2 Cu1 O6 99.15(7) . .
N1 Cu1 O6 106.96(7) . .
O2 P1 O1 117.61(9) . .
O2 P1 O3 108.34(9) . .
O1 P1 O3 109.62(9) . .
O2 P1 C1 106.93(9) . .
O1 P1 C1 109.00(9) . .
O3 P1 C1 104.53(9) . .
O6 P2 O4 112.65(9) . .
O6 P2 O5 111.61(10) . .
O4 P2 O5 112.55(10) . .
O6 P2 C3 109.26(9) . .
O4 P2 C3 107.70(9) . .
O5 P2 C3 102.46(9) . .
O8 P3 O9 113.77(9) . .
O8 P3 O7 110.61(9) . .
O9 P3 O7 111.13(9) . .
O8 P3 C5 110.43(9) . .
O9 P3 C5 107.08(9) . .
O7 P3 C5 103.24(9) . .
P1 O1 Cu1 128.60(9) . 2_655
P1 O2 Cu1 143.05(10) . 1_455
P1 O3 H3' 110(3) . .
P2 O4 H4' 122(3) . .
P2 O5 H2' 122(3) . .
P2 O6 Cu1 133.09(9) . .
P3 O7 H7' 112(3) . .
C7 N1 C11 118.92(19) . .
C7 N1 Cu1 126.76(15) . .
C11 N1 Cu1 113.73(14) . .
C16 N2 C12 119.45(19) . .
C16 N2 Cu1 125.42(15) . .
C12 N2 Cu1 115.05(14) . .
C2 C1 C6 118.68(19) . .
C2 C1 P1 122.63(16) . .
C6 C1 P1 118.53(15) . .
C1 C2 C3 121.02(19) . .
C1 C2 H2 119.5 . .
C3 C2 H2 119.5 . .
C4 C3 C2 119.33(19) . .
C4 C3 P2 120.32(15) . .
C2 C3 P2 120.24(16) . .
C3 C4 C5 120.52(19) . .
C3 C4 H4 119.7 . .
C5 C4 H4 119.7 . .
C6 C5 C4 119.42(19) . .
C6 C5 P3 120.47(16) . .
C4 C5 P3 120.07(16) . .
C5 C6 C1 120.91(19) . .
C5 C6 H6 119.5 . .
C1 C6 H6 119.5 . .
N1 C7 C8 122.0(2) . .
N1 C7 H7 119.0 . .
C8 C7 H7 119.0 . .
C9 C8 C7 119.1(2) . .
C9 C8 H8 120.4 . .
C7 C8 H8 120.4 . .
C8 C9 C10 119.3(2) . .
C8 C9 H9 120.4 . .
C10 C9 H9 120.4 . .
C11 C10 C9 118.4(2) . .
C11 C10 H10 120.8 . .
C9 C10 H10 120.8 . .
N1 C11 C10 122.1(2) . .
N1 C11 C12 113.90(19) . .
C10 C11 C12 123.8(2) . .
N2 C12 C13 121.7(2) . .
N2 C12 C11 113.65(18) . .
C13 C12 C11 124.5(2) . .
C12 C13 C14 118.4(2) . .
C12 C13 H13 120.8 . .
C14 C13 H13 120.8 . .
C15 C14 C13 119.8(2) . .
C15 C14 H14 120.1 . .
C13 C14 H14 120.1 . .
C16 C15 C14 118.3(2) . .
C16 C15 H15 120.8 . .
C14 C15 H15 120.8 . .
N2 C16 C15 122.3(2) . .
N2 C16 H16 118.9 . .
C15 C16 H16 118.9 . .

loop_
_geom_bond_atom_site_label_1
_geom_bond_atom_site_label_2
_geom_bond_distance
_geom_bond_site_symmetry_2
Cu1 O2 1.9473(15) 1_655
Cu1 O1 1.9789(15) 2_655
Cu1 N2 1.9857(18) .
Cu1 N1 2.0054(18) .
Cu1 O6 2.2409(16) .
P1 O2 1.5071(16) .
P1 O1 1.5083(15) .
P1 O3 1.5756(17) .
P1 C1 1.816(2) .
P2 O6 1.5131(16) .
P2 O4 1.5247(16) .
P2 O5 1.5460(17) .
P2 C3 1.803(2) .
P3 O8 1.5127(16) .
P3 O9 1.5216(16) .
P3 O7 1.5590(17) .
P3 C5 1.802(2) .
O1 Cu1 1.9789(15) 2_655
O2 Cu1 1.9473(15) 1_455
O3 H3' 0.71(4) .
O4 H4' 1.06(6) .
O5 H2' 0.82(4) .
O7 H7' 0.77(4) .
N1 C7 1.339(3) .
N1 C11 1.354(3) .
N2 C16 1.338(3) .
N2 C12 1.353(3) .
C1 C2 1.396(3) .
C1 C6 1.402(3) .
C2 C3 1.399(3) .
C2 H2 0.9500 .
C3 C4 1.395(3) .
C4 C5 1.396(3) .
C4 H4 0.9500 .
C5 C6 1.396(3) .
C6 H6 0.9500 .
C7 C8 1.385(3) .
C7 H7 0.9500 .
C8 C9 1.385(3) .
C8 H8 0.9500 .
C9 C10 1.392(3) .
C9 H9 0.9500 .
C10 C11 1.386(3) .
C10 H10 0.9500 .
C11 C12 1.479(3) .
C12 C13 1.387(3) .
C13 C14 1.393(3) .
C13 H13 0.9500 .
C14 C15 1.389(3) .
C14 H14 0.9500 .
C15 C16 1.386(3) .
C15 H15 0.9500 .
C16 H16 0.9500 .

loop_
_geom_torsion_atom_site_label_1
_geom_torsion_atom_site_label_2
_geom_torsion_atom_site_label_3
_geom_torsion_atom_site_label_4
_geom_torsion
_geom_torsion_site_symmetry_1
_geom_torsion_site_symmetry_4
O2 P1 O1 Cu1 98.76(13) . 2_655
O3 P1 O1 Cu1 -25.54(14) . 2_655
C1 P1 O1 Cu1 -139.40(11) . 2_655
O1 P1 O2 Cu1 -99.65(17) . 1_455
O3 P1 O2 Cu1 25.29(19) . 1_455
C1 P1 O2 Cu1 137.45(16) . 1_455
O4 P2 O6 Cu1 178.08(11) . .
O5 P2 O6 Cu1 -54.17(15) . .
C3 P2 O6 Cu1 58.42(15) . .
O2 Cu1 O6 P2 118.42(13) 1_655 .
O1 Cu1 O6 P2 -146.23(13) 2_655 .
N2 Cu1 O6 P2 -56.43(14) . .
N1 Cu1 O6 P2 26.05(15) . .
O2 Cu1 N1 C7 -16.41(19) 1_655 .
O1 Cu1 N1 C7 -126.9(2) 2_655 .
N2 Cu1 N1 C7 172.1(2) . .
O6 Cu1 N1 C7 75.41(19) . .
O2 Cu1 N1 C11 154.63(15) 1_655 .
O1 Cu1 N1 C11 44.1(3) 2_655 .
N2 Cu1 N1 C11 -16.90(15) . .
O6 Cu1 N1 C11 -113.56(15) . .
O2 Cu1 N2 C16 143.9(3) 1_655 .
O1 Cu1 N2 C16 29.44(18) 2_655 .
N1 Cu1 N2 C16 -168.56(19) . .
O6 Cu1 N2 C16 -62.77(18) . .
O2 Cu1 N2 C12 -32.7(4) 1_655 .
O1 Cu1 N2 C12 -147.21(15) 2_655 .
N1 Cu1 N2 C12 14.79(15) . .
O6 Cu1 N2 C12 120.57(15) . .
O2 P1 C1 C2 133.35(18) . .
O1 P1 C1 C2 5.2(2) . .
O3 P1 C1 C2 -111.89(19) . .
O2 P1 C1 C6 -51.35(19) . .
O1 P1 C1 C6 -179.46(16) . .
O3 P1 C1 C6 63.41(19) . .
C6 C1 C2 C3 -2.9(3) . .
P1 C1 C2 C3 172.40(16) . .
C1 C2 C3 C4 3.1(3) . .
C1 C2 C3 P2 -173.16(16) . .
O6 P2 C3 C4 -95.41(18) . .
O4 P2 C3 C4 141.93(17) . .
O5 P2 C3 C4 23.06(19) . .
O6 P2 C3 C2 80.79(19) . .
O4 P2 C3 C2 -41.87(19) . .
O5 P2 C3 C2 -160.74(17) . .
C2 C3 C4 C5 -0.4(3) . .
P2 C3 C4 C5 175.80(16) . .
C3 C4 C5 C6 -2.3(3) . .
C3 C4 C5 P3 175.59(16) . .
O8 P3 C5 C6 -152.47(17) . .
O9 P3 C5 C6 -28.1(2) . .
O7 P3 C5 C6 89.27(18) . .
O8 P3 C5 C4 29.7(2) . .
O9 P3 C5 C4 154.03(17) . .
O7 P3 C5 C4 -88.61(18) . .
C4 C5 C6 C1 2.5(3) . .
P3 C5 C6 C1 -175.40(16) . .
C2 C1 C6 C5 0.1(3) . .
P1 C1 C6 C5 -175.41(16) . .
C11 N1 C7 C8 -2.8(3) . .
Cu1 N1 C7 C8 167.84(17) . .
N1 C7 C8 C9 -0.3(3) . .
C7 C8 C9 C10 2.2(3) . .
C8 C9 C10 C11 -0.9(3) . .
C7 N1 C11 C10 4.1(3) . .
Cu1 N1 C11 C10 -167.71(17) . .
C7 N1 C11 C12 -172.10(19) . .
Cu1 N1 C11 C12 16.1(2) . .
C9 C10 C11 N1 -2.2(3) . .
C9 C10 C11 C12 173.6(2) . .
C16 N2 C12 C13 -3.2(3) . .
Cu1 N2 C12 C13 173.71(16) . .
C16 N2 C12 C11 172.85(19) . .
Cu1 N2 C12 C11 -10.3(2) . .
N1 C11 C12 N2 -4.0(3) . .
C10 C11 C12 N2 179.9(2) . .
N1 C11 C12 C13 171.9(2) . .
C10 C11 C12 C13 -4.2(3) . .
N2 C12 C13 C14 2.2(3) . .
C11 C12 C13 C14 -173.4(2) . .
C12 C13 C14 C15 -0.1(3) . .
C13 C14 C15 C16 -0.9(3) . .
C12 N2 C16 C15 2.0(3) . .
Cu1 N2 C16 C15 -174.48(16) . .
C14 C15 C16 N2 0.0(3) . .
